data_1562589
loop_
_publ_author_name
'Liu, Sui-Jun'
'Zeng, Yong-Fei'
'Hu, Xin'
'Xue, Li'
'Han, Song-De'
'Jia, Ji-Min'
'Hu, Tong-Liang'

_publ_section_title
;
 Five new Mn(II)/Co(II) coordination polymers constructed from flexible
 multicarboxylate ligands with varying magnetic properties
;
_journal_name_full 'Journal of Solid State Chemistry'
_journal_page_first 197
_journal_page_last 204
_journal_paper_doi 10.1016/j.jssc.2013.05.027
_journal_volume 204
_journal_year 2013
_chemical_formula_moiety 'C16 H25 Mn2 N O9'
_chemical_formula_sum 'C16 H25 Mn2 N O9'
_chemical_formula_weight 485.25
_space_group_IT_number 14
_space_group_name_Hall '-P 2ybc'
_space_group_name_H-M_alt 'P 1 21/c 1'
_symmetry_cell_setting monoclinic
_symmetry_space_group_name_Hall '-P 2ybc'
_symmetry_space_group_name_H-M 'P 1 21/c 1'
_atom_sites_solution_hydrogens geom
_atom_sites_solution_primary direct
_atom_sites_solution_secondary difmap
_audit_creation_method SHELXL-97
_cell_angle_alpha 90.00
_cell_angle_beta 99.73(3)
_cell_angle_gamma 90.00
_cell_formula_units_Z 4
_cell_length_a 8.9582(18)
_cell_length_b 21.735(4)
_cell_length_c 10.448(2)
_cell_measurement_reflns_used 17473
_cell_measurement_temperature 293(2)
_cell_measurement_theta_max 27.7
_cell_measurement_theta_min 3.3
_cell_volume 2005.0(7)
_computing_cell_refinement 'Bruker XSCANS'
_computing_data_collection 'Bruker XSCANS'
_computing_data_reduction 'Bruker SHELXTL'
_computing_molecular_graphics 'Bruker SHELXTL'
_computing_publication_material 'Bruker SHELXTL'
_computing_structure_refinement 'SHELXL-97 (Sheldrick, 1997)'
_computing_structure_solution 'SHELXS-97 (Sheldrick, 1990)'
_diffrn_ambient_temperature 293(2)
_diffrn_measured_fraction_theta_full 0.998
_diffrn_measured_fraction_theta_max 0.998
_diffrn_measurement_device_type scx-mini
_diffrn_measurement_method '\w scan'
_diffrn_radiation_monochromator graphite
_diffrn_radiation_source 'fine-focus sealed tube'
_diffrn_radiation_type MoK\a
_diffrn_radiation_wavelength 0.71073
_diffrn_reflns_av_R_equivalents 0.0550
_diffrn_reflns_av_sigmaI/netI 0.0399
_diffrn_reflns_limit_h_max 10
_diffrn_reflns_limit_h_min -10
_diffrn_reflns_limit_k_max 25
_diffrn_reflns_limit_k_min -25
_diffrn_reflns_limit_l_max 12
_diffrn_reflns_limit_l_min -12
_diffrn_reflns_number 17192
_diffrn_reflns_theta_full 25.02
_diffrn_reflns_theta_max 25.02
_diffrn_reflns_theta_min 3.35
_diffrn_standards_decay_% 0
_exptl_absorpt_coefficient_mu 1.307
_exptl_absorpt_correction_T_max 0.525
_exptl_absorpt_correction_T_min 0.510
_exptl_absorpt_correction_type multi-scan
_exptl_absorpt_process_details CrystalClear
_exptl_crystal_colour Colorless
_exptl_crystal_density_diffrn 1.608
_exptl_crystal_density_method 'not measured'
_exptl_crystal_description Prism
_exptl_crystal_F_000 1000
_exptl_crystal_size_max 0.50
_exptl_crystal_size_mid 0.50
_exptl_crystal_size_min 0.50
_refine_diff_density_max 0.470
_refine_diff_density_min -0.540
_refine_diff_density_rms 0.080
_refine_ls_extinction_method none
_refine_ls_goodness_of_fit_ref 1.191
_refine_ls_hydrogen_treatment constr
_refine_ls_matrix_type full
_refine_ls_number_parameters 233
_refine_ls_number_reflns 3537
_refine_ls_number_restraints 0
_refine_ls_restrained_S_all 1.191
_refine_ls_R_factor_all 0.0812
_refine_ls_R_factor_gt 0.0658
_refine_ls_shift/su_max 0.000
_refine_ls_shift/su_mean 0.000
_refine_ls_structure_factor_coef Fsqd
_refine_ls_weighting_details 'calc w=1/[\s^2^(Fo^2^)+(0.0322P)^2^+6.8947P] where P=(Fo^2^+2Fc^2^)/3'
_refine_ls_weighting_scheme calc
_refine_ls_wR_factor_gt 0.1250
_refine_ls_wR_factor_ref 0.1304
_reflns_number_gt 2995
_reflns_number_total 3537
_reflns_threshold_expression >2sigma(I)
_cod_data_source_file JSSC-2013-204-197.cif
_cod_data_source_block 1
_cod_original_sg_symbol_Hall -P2ybc
_cod_original_sg_symbol_H-M P21/c
_cod_database_code 1562589

loop_
_symmetry_equiv_pos_as_xyz
'x, y, z'
'-x, y+1/2, -z+1/2'
'-x, -y, -z'
'x, -y-1/2, z-1/2'

loop_
_atom_site_label
_atom_site_type_symbol
_atom_site_fract_x
_atom_site_fract_y
_atom_site_fract_z
_atom_site_U_iso_or_equiv
_atom_site_adp_type
_atom_site_occupancy
_atom_site_symmetry_multiplicity
_atom_site_calc_flag
_atom_site_refinement_flags
_atom_site_disorder_assembly
_atom_site_disorder_group
Mn1 Mn 1.25435(8) 0.26000(4) 0.69348(7) 0.0249(2) Uani 1 1 d . . .
Mn2 Mn 1.20119(9) 0.14763(4) 0.43963(7) 0.0298(2) Uani 1 1 d . . .
O1 O 1.0940(4) 0.23058(17) 0.5222(3) 0.0317(8) Uani 1 1 d . . .
O2 O 1.0652(4) 0.22565(18) 0.3104(3) 0.0341(9) Uani 1 1 d . . .
O3 O 0.4424(4) 0.24972(19) 0.5883(3) 0.0383(10) Uani 1 1 d . . .
O4 O 0.3791(4) 0.20915(17) 0.3911(3) 0.0307(8) Uani 1 1 d . . .
O5 O 1.2885(4) 0.16900(18) 0.7655(3) 0.0401(9) Uani 1 1 d . . .
O6 O 1.3192(5) 0.10639(19) 0.6043(3) 0.0466(11) Uani 1 1 d . . .
O7 O 1.2243(4) 0.14727(17) 1.1340(3) 0.0385(9) Uani 1 1 d . . .
O8 O 1.2515(5) 0.08383(19) 1.3029(4) 0.0475(10) Uani 1 1 d . . .
O9 O 0.9898(5) 0.1020(2) 0.4293(5) 0.0742(15) Uani 1 1 d . . .
N1 N 0.7512(7) 0.0840(3) 0.4344(6) 0.0621(16) Uani 1 1 d . . .
C1 C 1.0376(5) 0.2517(2) 0.4110(5) 0.0277(12) Uani 1 1 d . . .
C2 C 0.9362(6) 0.3069(3) 0.3982(5) 0.0371(13) Uani 1 1 d . . .
H2A H 0.8593 0.3014 0.3217 0.044 Uiso 1 1 calc R . .
H2B H 0.9959 0.3425 0.3830 0.044 Uiso 1 1 calc R . .
C3 C 0.8574(6) 0.3208(3) 0.5122(5) 0.0394(14) Uani 1 1 d . . .
H3A H 0.8064 0.3601 0.4968 0.047 Uiso 1 1 calc R . .
H3B H 0.9339 0.3251 0.5893 0.047 Uiso 1 1 calc R . .
C4 C 0.7419(6) 0.2730(3) 0.5398(5) 0.0415(14) Uani 1 1 d . . .
H4A H 0.7917 0.2333 0.5526 0.050 Uiso 1 1 calc R . .
H4B H 0.7078 0.2839 0.6201 0.050 Uiso 1 1 calc R . .
C5 C 0.6062(6) 0.2671(3) 0.4346(5) 0.0415(14) Uani 1 1 d . . .
H5A H 0.6338 0.2416 0.3660 0.050 Uiso 1 1 calc R . .
H5B H 0.5811 0.3075 0.3981 0.050 Uiso 1 1 calc R . .
C6 C 0.4660(5) 0.2401(2) 0.4756(5) 0.0291(12) Uani 1 1 d . . .
C7 C 1.3384(6) 0.1217(3) 0.7209(5) 0.0322(12) Uani 1 1 d . . .
C8 C 1.4371(7) 0.0782(3) 0.8125(5) 0.0484(16) Uani 1 1 d . . .
H8A H 1.5422 0.0895 0.8149 0.058 Uiso 1 1 calc R . .
H8B H 1.4238 0.0369 0.7773 0.058 Uiso 1 1 calc R . .
C9 C 1.4050(7) 0.0773(3) 0.9507(5) 0.0467(16) Uani 1 1 d . . .
H9A H 1.4827 0.0533 1.0048 0.056 Uiso 1 1 calc R . .
H9B H 1.4099 0.1190 0.9844 0.056 Uiso 1 1 calc R . .
C10 C 1.2504(8) 0.0500(3) 0.9589(6) 0.0546(18) Uani 1 1 d . . .
H10A H 1.2399 0.0113 0.9121 0.066 Uiso 1 1 calc R . .
H10B H 1.1727 0.0777 0.9158 0.066 Uiso 1 1 calc R . .
C11 C 1.2229(8) 0.0388(3) 1.0976(5) 0.0507(16) Uani 1 1 d . . .
H11A H 1.1223 0.0215 1.0933 0.061 Uiso 1 1 calc R . .
H11B H 1.2949 0.0083 1.1376 0.061 Uiso 1 1 calc R . .
C12 C 1.2357(6) 0.0947(3) 1.1841(5) 0.0342(12) Uani 1 1 d . . .
C13 C 0.9319(10) 0.0618(4) 0.6265(8) 0.087(3) Uiso 1 1 d . . .
H13A H 1.0395 0.0648 0.6536 0.131 Uiso 1 1 calc R . .
H13B H 0.9011 0.0196 0.6312 0.131 Uiso 1 1 calc R . .
H13C H 0.8816 0.0864 0.6826 0.131 Uiso 1 1 calc R . .
C14 C 0.8901(8) 0.0845(3) 0.4885(6) 0.0515(16) Uiso 1 1 d . . .
C15 C 0.6291(11) 0.0605(5) 0.4950(9) 0.102(3) Uiso 1 1 d . . .
H15A H 0.6691 0.0463 0.5810 0.153 Uiso 1 1 calc R . .
H15B H 0.5805 0.0270 0.4445 0.153 Uiso 1 1 calc R . .
H15C H 0.5567 0.0926 0.4998 0.153 Uiso 1 1 calc R . .
C16 C 0.7084(10) 0.1055(4) 0.3020(8) 0.090(3) Uiso 1 1 d . . .
H16A H 0.7969 0.1196 0.2702 0.134 Uiso 1 1 calc R . .
H16B H 0.6374 0.1387 0.2997 0.134 Uiso 1 1 calc R . .
H16C H 0.6627 0.0724 0.2484 0.134 Uiso 1 1 calc R . .

loop_
_atom_site_aniso_label
_atom_site_aniso_U_11
_atom_site_aniso_U_22
_atom_site_aniso_U_33
_atom_site_aniso_U_23
_atom_site_aniso_U_13
_atom_site_aniso_U_12
Mn1 0.0265(4) 0.0323(4) 0.0164(4) 0.0003(3) 0.0052(3) 0.0020(3)
Mn2 0.0320(4) 0.0373(5) 0.0213(4) 0.0002(3) 0.0078(3) -0.0047(4)
O1 0.0285(19) 0.045(2) 0.0214(18) -0.0029(16) 0.0028(15) 0.0023(16)
O2 0.0271(19) 0.056(3) 0.0203(18) -0.0040(17) 0.0086(15) -0.0060(17)
O3 0.028(2) 0.063(3) 0.0257(19) -0.0050(18) 0.0110(15) -0.0029(18)
O4 0.0249(18) 0.042(2) 0.0242(18) 0.0009(16) 0.0010(15) -0.0070(16)
O5 0.050(2) 0.038(2) 0.033(2) 0.0072(18) 0.0106(18) 0.0140(19)
O6 0.066(3) 0.050(3) 0.024(2) 0.0013(18) 0.0077(19) 0.012(2)
O7 0.048(2) 0.034(2) 0.031(2) -0.0031(18) 0.0001(17) 0.0062(18)
O8 0.069(3) 0.047(2) 0.027(2) -0.0037(19) 0.0117(19) -0.004(2)
O9 0.054(3) 0.088(4) 0.088(4) -0.006(3) 0.033(3) -0.036(3)
N1 0.057(4) 0.060(4) 0.073(4) 0.005(3) 0.020(3) -0.007(3)
C1 0.016(2) 0.044(3) 0.024(3) -0.001(2) 0.005(2) -0.006(2)
C2 0.033(3) 0.042(3) 0.036(3) 0.005(3) 0.006(2) -0.003(3)
C3 0.027(3) 0.046(4) 0.043(3) -0.012(3) 0.001(2) -0.002(3)
C4 0.028(3) 0.067(4) 0.030(3) 0.003(3) 0.008(2) -0.006(3)
C5 0.032(3) 0.065(4) 0.028(3) -0.002(3) 0.006(2) -0.012(3)
C6 0.024(3) 0.040(3) 0.024(3) 0.002(2) 0.006(2) 0.000(2)
C7 0.028(3) 0.043(3) 0.027(3) 0.004(2) 0.007(2) 0.004(2)
C8 0.064(4) 0.049(4) 0.033(3) 0.001(3) 0.011(3) 0.025(3)
C9 0.065(4) 0.047(4) 0.027(3) 0.001(3) 0.003(3) 0.020(3)
C10 0.086(5) 0.041(4) 0.037(3) -0.002(3) 0.009(3) 0.010(3)
C11 0.081(5) 0.038(4) 0.034(3) -0.003(3) 0.015(3) 0.000(3)
C12 0.030(3) 0.040(3) 0.034(3) 0.004(3) 0.008(2) 0.001(2)

loop_
_atom_type_symbol
_atom_type_description
_atom_type_scat_dispersion_real
_atom_type_scat_dispersion_imag
_atom_type_scat_source
C C 0.0033 0.0016 'International Tables Vol C Tables 4.2.6.8 and 6.1.1.4'
H H 0.0000 0.0000 'International Tables Vol C Tables 4.2.6.8 and 6.1.1.4'
Mn Mn 0.3368 0.7283 'International Tables Vol C Tables 4.2.6.8 and 6.1.1.4'
N N 0.0061 0.0033 'International Tables Vol C Tables 4.2.6.8 and 6.1.1.4'
O O 0.0106 0.0060 'International Tables Vol C Tables 4.2.6.8 and 6.1.1.4'

loop_
_geom_angle_atom_site_label_1
_geom_angle_atom_site_label_2
_geom_angle_atom_site_label_3
_geom_angle
_geom_angle_site_symmetry_1
_geom_angle_site_symmetry_3
O7 Mn1 O5 176.35(15) 4_565 .
O7 Mn1 O3 91.17(15) 4_565 1_655
O5 Mn1 O3 90.33(15) . 1_655
O7 Mn1 O1 90.27(14) 4_565 .
O5 Mn1 O1 93.04(15) . .
O3 Mn1 O1 90.79(13) 1_655 .
O7 Mn1 O4 90.25(14) 4_565 4_666
O5 Mn1 O4 86.20(14) . 4_666
O3 Mn1 O4 100.69(13) 1_655 4_666
O1 Mn1 O4 168.49(13) . 4_666
O7 Mn1 O2 87.56(14) 4_565 4_566
O5 Mn1 O2 90.78(14) . 4_566
O3 Mn1 O2 177.00(14) 1_655 4_566
O1 Mn1 O2 91.93(13) . 4_566
O4 Mn1 O2 76.61(12) 4_666 4_566
O6 Mn2 O8 98.15(16) . 1_554
O6 Mn2 O9 99.6(2) . .
O8 Mn2 O9 87.08(19) 1_554 .
O6 Mn2 O4 99.59(15) . 1_655
O8 Mn2 O4 89.87(15) 1_554 1_655
O9 Mn2 O4 160.83(18) . 1_655
O6 Mn2 O1 102.55(14) . .
O8 Mn2 O1 159.21(14) 1_554 .
O9 Mn2 O1 87.67(17) . .
O4 Mn2 O1 88.53(13) 1_655 .
O6 Mn2 O2 157.78(14) . .
O8 Mn2 O2 103.54(14) 1_554 .
O9 Mn2 O2 86.38(18) . .
O4 Mn2 O2 75.94(12) 1_655 .
O1 Mn2 O2 56.03(12) . .
C1 O1 Mn1 138.1(3) . .
C1 O1 Mn2 93.9(3) . .
Mn1 O1 Mn2 106.24(14) . .
C1 O2 Mn1 131.2(3) . 4_565
C1 O2 Mn2 90.0(3) . .
Mn1 O2 Mn2 92.65(13) 4_565 .
C6 O3 Mn1 139.8(3) . 1_455
C6 O4 Mn2 123.0(3) . 1_455
C6 O4 Mn1 128.7(3) . 4_465
Mn2 O4 Mn1 97.13(13) 1_455 4_465
C7 O5 Mn1 132.7(3) . .
C7 O6 Mn2 131.6(4) . .
C12 O7 Mn1 138.5(3) . 4_566
C12 O8 Mn2 123.5(4) . 1_556
C14 O9 Mn2 146.7(5) . .
C14 N1 C16 120.1(6) . .
C14 N1 C15 124.1(7) . .
C16 N1 C15 115.8(7) . .
O2 C1 O1 119.9(5) . .
O2 C1 C2 119.3(5) . .
O1 C1 C2 120.8(4) . .
C1 C2 C3 116.5(5) . .
C1 C2 H2A 108.2 . .
C3 C2 H2A 108.2 . .
C1 C2 H2B 108.2 . .
C3 C2 H2B 108.2 . .
H2A C2 H2B 107.3 . .
C2 C3 C4 115.7(5) . .
C2 C3 H3A 108.4 . .
C4 C3 H3A 108.4 . .
C2 C3 H3B 108.4 . .
C4 C3 H3B 108.4 . .
H3A C3 H3B 107.4 . .
C5 C4 C3 114.3(5) . .
C5 C4 H4A 108.7 . .
C3 C4 H4A 108.7 . .
C5 C4 H4B 108.7 . .
C3 C4 H4B 108.7 . .
H4A C4 H4B 107.6 . .
C4 C5 C6 115.8(4) . .
C4 C5 H5A 108.3 . .
C6 C5 H5A 108.3 . .
C4 C5 H5B 108.3 . .
C6 C5 H5B 108.3 . .
H5A C5 H5B 107.4 . .
O3 C6 O4 124.3(5) . .
O3 C6 C5 118.9(5) . .
O4 C6 C5 116.8(4) . .
O5 C7 O6 126.0(5) . .
O5 C7 C8 119.2(5) . .
O6 C7 C8 114.7(5) . .
C7 C8 C9 115.1(5) . .
C7 C8 H8A 108.5 . .
C9 C8 H8A 108.5 . .
C7 C8 H8B 108.5 . .
C9 C8 H8B 108.5 . .
H8A C8 H8B 107.5 . .
C10 C9 C8 112.2(5) . .
C10 C9 H9A 109.2 . .
C8 C9 H9A 109.2 . .
C10 C9 H9B 109.2 . .
C8 C9 H9B 109.2 . .
H9A C9 H9B 107.9 . .
C9 C10 C11 114.1(5) . .
C9 C10 H10A 108.7 . .
C11 C10 H10A 108.7 . .
C9 C10 H10B 108.7 . .
C11 C10 H10B 108.7 . .
H10A C10 H10B 107.6 . .
C12 C11 C10 115.6(5) . .
C12 C11 H11A 108.4 . .
C10 C11 H11A 108.4 . .
C12 C11 H11B 108.4 . .
C10 C11 H11B 108.4 . .
H11A C11 H11B 107.4 . .
O8 C12 O7 125.1(5) . .
O8 C12 C11 115.4(5) . .
O7 C12 C11 119.4(5) . .
C14 C13 H13A 109.5 . .
C14 C13 H13B 109.5 . .
H13A C13 H13B 109.5 . .
C14 C13 H13C 109.5 . .
H13A C13 H13C 109.5 . .
H13B C13 H13C 109.5 . .
O9 C14 N1 121.1(7) . .
O9 C14 C13 119.8(7) . .
N1 C14 C13 119.1(7) . .
N1 C15 H15A 109.5 . .
N1 C15 H15B 109.5 . .
H15A C15 H15B 109.5 . .
N1 C15 H15C 109.5 . .
H15A C15 H15C 109.5 . .
H15B C15 H15C 109.5 . .
N1 C16 H16A 109.5 . .
N1 C16 H16B 109.5 . .
H16A C16 H16B 109.5 . .
N1 C16 H16C 109.5 . .
H16A C16 H16C 109.5 . .
H16B C16 H16C 109.5 . .

loop_
_geom_bond_atom_site_label_1
_geom_bond_atom_site_label_2
_geom_bond_distance
_geom_bond_site_symmetry_2
Mn1 O7 2.113(4) 4_565
Mn1 O5 2.120(4) .
Mn1 O3 2.173(3) 1_655
Mn1 O1 2.193(3) .
Mn1 O4 2.276(3) 4_666
Mn1 O2 2.271(3) 4_566
Mn2 O6 2.065(4) .
Mn2 O8 2.093(4) 1_554
Mn2 O9 2.123(4) .
Mn2 O4 2.204(3) 1_655
Mn2 O1 2.279(4) .
Mn2 O2 2.372(4) .
O1 C1 1.271(6) .
O2 C1 1.255(6) .
O2 Mn1 2.271(3) 4_565
O3 C6 1.249(6) .
O3 Mn1 2.173(3) 1_455
O4 C6 1.267(6) .
O4 Mn2 2.204(3) 1_455
O4 Mn1 2.276(3) 4_465
O5 C7 1.242(6) .
O6 C7 1.247(6) .
O7 C12 1.254(6) .
O7 Mn1 2.113(4) 4_566
O8 C12 1.248(6) .
O8 Mn2 2.093(4) 1_556
O9 C14 1.230(7) .
N1 C14 1.277(8) .
N1 C16 1.449(10) .
N1 C15 1.447(10) .
C1 C2 1.497(7) .
C2 C3 1.514(7) .
C2 H2A 0.9700 .
C2 H2B 0.9700 .
C3 C4 1.527(8) .
C3 H3A 0.9700 .
C3 H3B 0.9700 .
C4 C5 1.501(7) .
C4 H4A 0.9700 .
C4 H4B 0.9700 .
C5 C6 1.512(7) .
C5 H5A 0.9700 .
C5 H5B 0.9700 .
C7 C8 1.518(7) .
C8 C9 1.520(8) .
C8 H8A 0.9700 .
C8 H8B 0.9700 .
C9 C10 1.522(9) .
C9 H9A 0.9700 .
C9 H9B 0.9700 .
C10 C11 1.530(8) .
C10 H10A 0.9700 .
C10 H10B 0.9700 .
C11 C12 1.507(8) .
C11 H11A 0.9700 .
C11 H11B 0.9700 .
C13 C14 1.510(10) .
C13 H13A 0.9600 .
C13 H13B 0.9600 .
C13 H13C 0.9600 .
C15 H15A 0.9600 .
C15 H15B 0.9600 .
C15 H15C 0.9600 .
C16 H16A 0.9600 .
C16 H16B 0.9600 .
C16 H16C 0.9600 .
